data_4089000
loop_
_publ_author_name
'\"Ozg\"un, Thomas'
'Chen, Guo-Qiang'
'Daniliuc, Constantin G.'
'McQuilken, Alison C.'
'Warren, Timothy H.'
'Knitsch, Robert'
'Eckert, Hellmut'
'Kehr, Gerald'
'Erker, Gerhard'

_publ_section_title
;
 Unsaturated Vicinal Frustrated Lewis Pair Formation by Electrocyclic Ring
 Closure and Their Reaction with Nitric Oxide
;
_journal_issue 21
_journal_name_full Organometallics
_journal_page_first 3667
_journal_paper_doi 10.1021/acs.organomet.6b00627
_journal_volume 35
_journal_year 2016
_chemical_formula_sum 'C52 H44 B F10 O4 P'
_chemical_formula_weight 964.65
_space_group_crystal_system monoclinic
_space_group_IT_number 14
_space_group_name_Hall '-P 2yn'
_space_group_name_H-M_alt 'P 1 21/n 1'
_atom_sites_solution_hydrogens geom
_cell_angle_alpha 90
_cell_angle_beta 100.8210(10)
_cell_angle_gamma 90
_cell_formula_units_Z 4
_cell_length_a 14.9814(7)
_cell_length_b 16.7671(7)
_cell_length_c 19.0481(8)
_cell_measurement_reflns_used 9841
_cell_measurement_temperature 100.(2)
_cell_measurement_theta_max 27.2394
_cell_measurement_theta_min 2.4294
_cell_volume 4699.7(4)
_computing_cell_refinement 'SAINT V8.34A (Bruker AXS Inc., 2013)'
_computing_data_collection
;
APEX2 v.2014.1-1 (Bruker AXS Inc., 2014)

;
_computing_data_reduction 'SAINT V8.34A (Bruker AXS Inc., 2013)'
_computing_molecular_graphics 'XP (Sheldrick, 2014)'
_computing_publication_material 'SHELXL-2014 (Sheldrick, 2014)'
_computing_structure_refinement 'SHELXL-2014/7 (Sheldrick, 2014)'
_computing_structure_solution 'SHELXL-2014 (Sheldrick, 2014)'
_diffrn_ambient_temperature 100.(2)
_diffrn_detector_area_resol_mean 10.4167
_diffrn_measured_fraction_theta_full 0.998
_diffrn_measured_fraction_theta_max 0.998
_diffrn_measurement_device_type 'Bruker D8 Venture PHOTON 100 CMOS'
_diffrn_measurement_method 'omega and phi scans'
_diffrn_radiation_monochromator 'MX mirror'
_diffrn_radiation_type 'Mo K\a'
_diffrn_radiation_wavelength 0.71073
_diffrn_reflns_av_R_equivalents 0.0835
_diffrn_reflns_av_unetI/netI 0.0322
_diffrn_reflns_limit_h_max 17
_diffrn_reflns_limit_h_min -17
_diffrn_reflns_limit_k_max 19
_diffrn_reflns_limit_k_min -19
_diffrn_reflns_limit_l_max 22
_diffrn_reflns_limit_l_min -22
_diffrn_reflns_number 110763
_diffrn_reflns_theta_full 25.03
_diffrn_reflns_theta_max 25.03
_diffrn_reflns_theta_min 2.43
_diffrn_source 'Mo ImS'
_diffrn_source_type 'micro focus tube'
_exptl_absorpt_coefficient_mu 0.144
_exptl_absorpt_correction_T_max 0.98
_exptl_absorpt_correction_T_min 0.94
_exptl_absorpt_correction_type multi-scan
_exptl_absorpt_process_details
;
Bruker AXS (2014). SADABS, Version 2014/2, Bruker AXS Inc., Madison, Wisconsin,
USA.
;
_exptl_crystal_colour colourless
_exptl_crystal_density_diffrn 1.363
_exptl_crystal_density_method 'not measured'
_exptl_crystal_description prism
_exptl_crystal_F_000 1992
_exptl_crystal_size_max 0.206
_exptl_crystal_size_mid 0.137
_exptl_crystal_size_min 0.110
_platon_squeeze_details
;
A badly disordered half pentane molecule was found in the 
asymmetrical unit and could not be satisfactorily refined. The program 
SQUEEZE (A. L. Spek J. Appl. Cryst., 2003, 36, 7-13) was therefore used to
remove mathematically the effect of the solvent.
The quoted formula and derived parameters are not included the squeezed
solvent molecule. 
;
_refine_diff_density_max 0.378
_refine_diff_density_min -0.345
_refine_ls_extinction_method none
_refine_ls_goodness_of_fit_ref 1.066
_refine_ls_hydrogen_treatment constr
_refine_ls_matrix_type full
_refine_ls_number_parameters 621
_refine_ls_number_reflns 8271
_refine_ls_number_restraints 0
_refine_ls_restrained_S_all 1.066
_refine_ls_R_factor_all 0.0669
_refine_ls_R_factor_gt 0.0487
_refine_ls_shift/su_max 0.001
_refine_ls_shift/su_mean 0.000
_refine_ls_structure_factor_coef Fsqd
_refine_ls_weighting_details 'w=1/[\s^2^(Fo^2^)+(0.0394P)^2^+5.2036P] where P=(Fo^2^+2Fc^2^)/3'
_refine_ls_weighting_scheme calc
_refine_ls_wR_factor_gt 0.1051
_refine_ls_wR_factor_ref 0.1116
_reflns_number_gt 6534
_reflns_number_total 8271
_reflns_threshold_expression 'I > 2\s(I)'
_cod_data_source_file om6b00627_si_002.cif
_cod_data_source_block erk8252
_cod_database_code 4089000

loop_
_space_group_symop_operation_xyz
'x, y, z'
'-x+1/2, y+1/2, -z+1/2'
'-x, -y, -z'
'x-1/2, -y-1/2, z-1/2'

loop_
_atom_site_type_symbol
_atom_site_label
_atom_site_fract_x
_atom_site_fract_y
_atom_site_fract_z
_atom_site_U_iso_or_equiv
_atom_site_adp_type
_atom_site_calc_flag
_atom_site_refinement_flags_adp
_atom_site_refinement_flags_posn
_atom_site_occupancy
P P1 0.30882(4) 0.57551(3) 0.72130(3) 0.01661(14) Uani d . . 1
B B1 0.49099(17) 0.49461(16) 0.67745(13) 0.0181(6) Uani d . . 1
O O1 0.09343(11) 0.47394(10) 0.50575(9) 0.0250(4) Uani d . . 1
O O2 0.13320(11) 0.60067(10) 0.53153(8) 0.0248(4) Uani d . . 1
O O3 0.42233(10) 0.51552(9) 0.60954(8) 0.0185(3) Uani d . . 1
O O4 0.29732(10) 0.48107(10) 0.53028(8) 0.0219(4) Uani d . . 1
C C1 0.36742(15) 0.49680(13) 0.77685(11) 0.0169(5) Uani d . . 1
C C2 0.44666(15) 0.46376(14) 0.74631(11) 0.0178(5) Uani d . . 1
C C3 0.48520(17) 0.39817(15) 0.77918(12) 0.0234(5) Uani d . . 1
H H3 0.5383 0.3798 0.7637 0.028 Uiso calc U R 1
C C4 0.45556(17) 0.34988(15) 0.83715(13) 0.0253(6) Uani d . . 1
H H4 0.4215 0.3032 0.8127 0.03 Uiso calc U R 1
C C5 0.38797(17) 0.39438(15) 0.87548(12) 0.0239(5) Uani d . . 1
H H5 0.3402 0.3546 0.8814 0.029 Uiso calc U R 1
C C6 0.42632(19) 0.42594(18) 0.95036(13) 0.0323(6) Uani d . . 1
H H6A 0.4625 0.3836 0.9788 0.039 Uiso calc U R 1
H H6B 0.4671 0.4716 0.9469 0.039 Uiso calc U R 1
C C7 0.34974(19) 0.45242(17) 0.98800(13) 0.0322(6) Uani d . . 1
H H7A 0.3117 0.4058 0.9948 0.039 Uiso calc U R 1
H H7B 0.376 0.4742 1.0357 0.039 Uiso calc U R 1
C C8 0.29141(19) 0.51526(17) 0.94476(13) 0.0329(6) Uani d . . 1
H H8A 0.3264 0.5656 0.9464 0.039 Uiso calc U R 1
H H8B 0.2374 0.5256 0.9665 0.039 Uiso calc U R 1
C C9 0.26015(17) 0.49026(16) 0.86680(13) 0.0258(6) Uani d . . 1
H H9A 0.2156 0.4463 0.8644 0.031 Uiso calc U R 1
H H9B 0.2294 0.5358 0.8393 0.031 Uiso calc U R 1
C C10 0.33848(16) 0.46325(14) 0.83315(12) 0.0205(5) Uani d . . 1
C C11 0.27621(15) 0.52886(13) 0.63843(11) 0.0161(5) Uani d . . 1
C C12 0.17563(15) 0.50655(13) 0.62480(12) 0.0170(5) Uani d . . 1
C C13 0.12931(15) 0.52307(14) 0.54725(12) 0.0194(5) Uani d . . 1
C C14 0.33469(15) 0.50746(13) 0.59593(11) 0.0162(5) Uani d . . 1
C C15 0.09198(18) 0.62180(18) 0.45922(13) 0.0345(7) Uani d . . 1
H H15A 0.1194 0.5901 0.4256 0.052 Uiso calc U R 1
H H15B 0.1019 0.6786 0.4514 0.052 Uiso calc U R 1
H H15C 0.0266 0.611 0.4516 0.052 Uiso calc U R 1
C C16 0.35511(17) 0.45453(16) 0.48230(12) 0.0261(6) Uani d . . 1
H H16A 0.4041 0.4933 0.4824 0.039 Uiso calc U R 1
H H16B 0.3192 0.4498 0.4339 0.039 Uiso calc U R 1
H H16C 0.3813 0.4025 0.4981 0.039 Uiso calc U R 1
C C21 0.19327(16) 0.59959(14) 0.72779(12) 0.0197(5) Uani d . . 1
C C22 0.13339(16) 0.55916(13) 0.67496(12) 0.0185(5) Uani d . . 1
C C23 0.04011(16) 0.56709(14) 0.66961(13) 0.0226(5) Uani d . . 1
H H23 -0.0002 0.5386 0.6338 0.027 Uiso calc U R 1
C C24 0.00545(17) 0.61683(15) 0.71677(13) 0.0268(6) Uani d . . 1
C C25 0.06635(17) 0.65934(15) 0.76709(13) 0.0272(6) Uani d . . 1
H H25 0.0427 0.6944 0.7982 0.033 Uiso calc U R 1
C C26 0.16039(17) 0.65312(14) 0.77422(12) 0.0240(5) Uani d . . 1
C C27 0.16443(16) 0.41801(14) 0.64228(12) 0.0207(5) Uani d . . 1
H H27A 0.1927 0.3849 0.6101 0.031 Uiso calc U R 1
H H27B 0.0996 0.4051 0.636 0.031 Uiso calc U R 1
H H27C 0.1938 0.4076 0.6919 0.031 Uiso calc U R 1
C C28 -0.09555(18) 0.62615(18) 0.71221(16) 0.0377(7) Uani d . . 1
H H28A -0.1083 0.6362 0.76 0.057 Uiso calc U R 1
H H28B -0.1265 0.5772 0.6928 0.057 Uiso calc U R 1
H H28C -0.1175 0.6711 0.6808 0.057 Uiso calc U R 1
C C29 0.22157(19) 0.70195(17) 0.82938(14) 0.0338(6) Uani d . . 1
H H29A 0.2519 0.7429 0.8056 0.051 Uiso calc U R 1
H H29B 0.2674 0.6673 0.8577 0.051 Uiso calc U R 1
H H29C 0.1854 0.7276 0.8609 0.051 Uiso calc U R 1
C C31 0.37680(16) 0.66632(14) 0.72608(12) 0.0195(5) Uani d . . 1
C C32 0.44361(17) 0.68519(14) 0.78690(12) 0.0225(5) Uani d . . 1
C C33 0.49002(17) 0.75683(15) 0.78796(13) 0.0259(6) Uani d . . 1
H H33 0.5349 0.7692 0.8288 0.031 Uiso calc U R 1
C C34 0.47398(17) 0.81130(14) 0.73210(14) 0.0260(6) Uani d . . 1
C C35 0.40753(17) 0.79234(14) 0.67368(13) 0.0249(6) Uani d . . 1
H H35 0.3955 0.829 0.635 0.03 Uiso calc U R 1
C C36 0.35760(16) 0.72196(14) 0.66913(12) 0.0212(5) Uani d . . 1
C C37 0.46873(19) 0.63417(16) 0.85327(13) 0.0310(6) Uani d . . 1
H H37A 0.5142 0.662 0.8884 0.046 Uiso calc U R 1
H H37B 0.4938 0.5833 0.8406 0.046 Uiso calc U R 1
H H37C 0.4144 0.6241 0.8737 0.046 Uiso calc U R 1
C C38 0.5277(2) 0.88753(16) 0.73499(16) 0.0376(7) Uani d . . 1
H H38A 0.5641 0.8871 0.6972 0.056 Uiso calc U R 1
H H38B 0.5681 0.8921 0.7817 0.056 Uiso calc U R 1
H H38C 0.486 0.9331 0.7279 0.056 Uiso calc U R 1
C C39 0.28611(17) 0.71018(15) 0.60298(13) 0.0259(6) Uani d . . 1
H H39A 0.2779 0.7599 0.5755 0.039 Uiso calc U R 1
H H39B 0.2285 0.6952 0.6167 0.039 Uiso calc U R 1
H H39C 0.3053 0.6678 0.5736 0.039 Uiso calc U R 1
C C41 0.55838(15) 0.57360(14) 0.69168(12) 0.0201(5) Uani d . . 1
C C42 0.62540(17) 0.58025(15) 0.75285(13) 0.0264(6) Uani d . . 1
F F42 0.63703(10) 0.52082(9) 0.80173(8) 0.0385(4) Uani d . . 1
C C43 0.68442(17) 0.64355(16) 0.76779(14) 0.0295(6) Uani d . . 1
F F43 0.74669(11) 0.64575(10) 0.82894(8) 0.0432(4) Uani d . . 1
C C44 0.67982(16) 0.70547(15) 0.72021(14) 0.0268(6) Uani d . . 1
F F44 0.73648(10) 0.76808(9) 0.73403(9) 0.0369(4) Uani d . . 1
C C45 0.61604(17) 0.70249(14) 0.65854(13) 0.0241(5) Uani d . . 1
F F45 0.60897(10) 0.76269(8) 0.61145(8) 0.0325(4) Uani d . . 1
C C46 0.55731(15) 0.63823(14) 0.64572(12) 0.0198(5) Uani d . . 1
F F46 0.49813(9) 0.64264(8) 0.58274(7) 0.0231(3) Uani d . . 1
C C51 0.54306(16) 0.41681(14) 0.64834(12) 0.0197(5) Uani d . . 1
C C52 0.63448(16) 0.40596(15) 0.64701(13) 0.0249(6) Uani d . . 1
F F52 0.69742(9) 0.45984(9) 0.67711(8) 0.0341(4) Uani d . . 1
C C53 0.66803(17) 0.34042(17) 0.61549(14) 0.0314(6) Uani d . . 1
F F53 0.75829(11) 0.33468(11) 0.61683(10) 0.0493(5) Uani d . . 1
C C54 0.61121(19) 0.28257(16) 0.58305(14) 0.0309(6) Uani d . . 1
F F54 0.64289(12) 0.22077(10) 0.55036(9) 0.0476(5) Uani d . . 1
C C55 0.51998(18) 0.28857(15) 0.58459(13) 0.0260(6) Uani d . . 1
F F55 0.46220(11) 0.23173(9) 0.55440(8) 0.0366(4) Uani d . . 1
C C56 0.48950(16) 0.35355(14) 0.61728(12) 0.0208(5) Uani d . . 1
F F56 0.39902(9) 0.35351(8) 0.61816(7) 0.0235(3) Uani d . . 1
C C61 0.53720(17) 0.31520(15) 0.88790(12) 0.0246(6) Uani d . . 1
C C62 0.62324(18) 0.34984(15) 0.89750(13) 0.0278(6) Uani d . . 1
H H62 0.6316 0.3982 0.8736 0.033 Uiso calc U R 1
C C63 0.6969(2) 0.31429(17) 0.94165(14) 0.0346(7) Uani d . . 1
H H63 0.7554 0.3379 0.9472 0.041 Uiso calc U R 1
C C64 0.6851(2) 0.24464(17) 0.97748(14) 0.0389(7) Uani d . . 1
H H64 0.7353 0.2201 1.0077 0.047 Uiso calc U R 1
C C65 0.5998(2) 0.21095(17) 0.96904(15) 0.0433(8) Uani d . . 1
H H65 0.5913 0.1634 0.9941 0.052 Uiso calc U R 1
C C66 0.5266(2) 0.24555(16) 0.92458(14) 0.0343(7) Uani d . . 1
H H66 0.4683 0.2213 0.9191 0.041 Uiso calc U R 1

loop_
_atom_site_aniso_label
_atom_site_aniso_U_11
_atom_site_aniso_U_22
_atom_site_aniso_U_33
_atom_site_aniso_U_12
_atom_site_aniso_U_13
_atom_site_aniso_U_23
P1 0.0199(3) 0.0164(3) 0.0129(3) 0.0027(2) 0.0013(2) -0.0006(2)
B1 0.0159(13) 0.0214(14) 0.0157(13) 0.0011(11) -0.0001(11) 0.0023(11)
O1 0.0188(9) 0.0335(10) 0.0210(9) 0.0036(8) -0.0008(7) -0.0042(8)
O2 0.0253(9) 0.0284(10) 0.0180(8) 0.0026(7) -0.0029(7) 0.0068(7)
O3 0.0160(8) 0.0249(9) 0.0137(8) 0.0011(7) 0.0002(6) 0.0063(7)
O4 0.0182(8) 0.0332(10) 0.0139(8) 0.0043(7) 0.0021(7) -0.0051(7)
C1 0.0182(12) 0.0164(12) 0.0148(11) 0.0003(9) -0.0004(9) -0.0012(9)
C2 0.0177(12) 0.0218(12) 0.0136(11) 0.0010(10) 0.0021(9) 0.0005(9)
C3 0.0249(13) 0.0271(13) 0.0191(12) 0.0068(11) 0.0063(10) 0.0038(10)
C4 0.0318(14) 0.0240(13) 0.0202(12) 0.0015(11) 0.0049(11) 0.0031(10)
C5 0.0289(14) 0.0253(13) 0.0181(12) 0.0037(11) 0.0061(10) 0.0059(10)
C6 0.0375(15) 0.0409(16) 0.0170(13) 0.0108(13) 0.0016(11) -0.0004(12)
C7 0.0425(16) 0.0364(15) 0.0187(13) 0.0040(13) 0.0085(12) 0.0015(11)
C8 0.0396(16) 0.0378(16) 0.0242(14) 0.0044(13) 0.0134(12) 0.0022(12)
C9 0.0285(14) 0.0291(14) 0.0213(13) 0.0045(11) 0.0087(11) 0.0027(11)
C10 0.0239(13) 0.0203(12) 0.0165(12) 0.0016(10) 0.0018(10) -0.0002(10)
C11 0.0194(12) 0.0155(11) 0.0121(11) 0.0039(9) -0.0006(9) -0.0005(9)
C12 0.0172(11) 0.0172(12) 0.0157(11) 0.0048(9) 0.0011(9) 0.0005(9)
C13 0.0128(11) 0.0273(13) 0.0183(12) 0.0039(10) 0.0032(9) -0.0009(10)
C14 0.0185(12) 0.0155(11) 0.0133(11) 0.0027(9) -0.0007(9) 0.0031(9)
C15 0.0247(14) 0.0518(18) 0.0237(13) -0.0039(13) -0.0038(11) 0.0179(13)
C16 0.0283(14) 0.0378(15) 0.0138(11) 0.0093(11) 0.0079(10) 0.0001(11)
C21 0.0242(12) 0.0184(12) 0.0165(11) 0.0066(10) 0.0039(10) 0.0031(9)
C22 0.0239(12) 0.0169(12) 0.0154(11) 0.0066(10) 0.0053(10) 0.0039(9)
C23 0.0217(13) 0.0242(13) 0.0221(12) 0.0046(10) 0.0047(10) 0.0025(10)
C24 0.0261(13) 0.0301(14) 0.0263(13) 0.0088(11) 0.0104(11) 0.0061(11)
C25 0.0351(15) 0.0260(14) 0.0238(13) 0.0106(11) 0.0142(12) -0.0005(11)
C26 0.0338(14) 0.0204(13) 0.0183(12) 0.0066(11) 0.0065(11) -0.0004(10)
C27 0.0223(12) 0.0198(12) 0.0189(12) 0.0005(10) 0.0010(10) -0.0003(10)
C28 0.0261(14) 0.0460(18) 0.0439(17) 0.0114(13) 0.0139(13) 0.0009(14)
C29 0.0424(16) 0.0323(15) 0.0271(14) 0.0067(13) 0.0074(12) -0.0095(12)
C31 0.0230(12) 0.0188(12) 0.0172(12) 0.0010(10) 0.0050(10) -0.0026(9)
C32 0.0299(14) 0.0201(12) 0.0176(12) 0.0003(10) 0.0052(10) -0.0045(10)
C33 0.0297(14) 0.0260(14) 0.0225(13) -0.0017(11) 0.0066(11) -0.0080(11)
C34 0.0304(14) 0.0170(12) 0.0344(14) 0.0003(11) 0.0155(12) -0.0063(11)
C35 0.0305(14) 0.0187(13) 0.0282(13) 0.0060(11) 0.0125(11) 0.0033(10)
C36 0.0226(13) 0.0193(12) 0.0230(12) 0.0057(10) 0.0081(10) -0.0001(10)
C37 0.0409(16) 0.0311(15) 0.0169(12) -0.0114(12) -0.0047(11) -0.0019(11)
C38 0.0481(18) 0.0278(15) 0.0384(16) -0.0091(13) 0.0123(14) -0.0028(12)
C39 0.0260(14) 0.0246(13) 0.0256(13) 0.0047(11) 0.0007(11) 0.0077(11)
C41 0.0170(12) 0.0234(13) 0.0199(12) 0.0018(10) 0.0036(10) 0.0034(10)
C42 0.0245(13) 0.0284(14) 0.0240(13) -0.0040(11) -0.0012(11) 0.0070(11)
F42 0.0361(9) 0.0381(9) 0.0333(8) -0.0101(7) -0.0140(7) 0.0154(7)
C43 0.0205(13) 0.0355(15) 0.0295(14) -0.0040(11) -0.0028(11) 0.0000(12)
F43 0.0341(9) 0.0467(10) 0.0405(9) -0.0121(8) -0.0143(7) 0.0019(8)
C44 0.0178(12) 0.0251(13) 0.0395(15) -0.0042(10) 0.0099(11) -0.0053(12)
F44 0.0315(8) 0.0305(9) 0.0491(10) -0.0126(7) 0.0086(7) -0.0062(7)
C45 0.0285(14) 0.0208(13) 0.0267(13) 0.0024(11) 0.0140(11) 0.0024(11)
F45 0.0412(9) 0.0243(8) 0.0348(8) -0.0046(7) 0.0143(7) 0.0063(7)
C46 0.0178(12) 0.0237(13) 0.0189(12) 0.0035(10) 0.0058(10) -0.0003(10)
F46 0.0274(7) 0.0243(7) 0.0172(7) 0.0009(6) 0.0029(6) 0.0052(6)
C51 0.0215(12) 0.0234(13) 0.0148(11) 0.0024(10) 0.0048(9) 0.0096(10)
C52 0.0204(12) 0.0287(14) 0.0257(13) 0.0014(11) 0.0043(10) 0.0113(11)
F52 0.0191(8) 0.0382(9) 0.0446(9) -0.0013(7) 0.0049(7) 0.0114(7)
C53 0.0223(14) 0.0398(16) 0.0364(15) 0.0135(12) 0.0170(12) 0.0198(13)
F53 0.0294(9) 0.0536(11) 0.0724(12) 0.0168(8) 0.0286(9) 0.0199(9)
C54 0.0431(17) 0.0258(14) 0.0287(14) 0.0156(13) 0.0192(13) 0.0088(11)
F54 0.0643(12) 0.0390(10) 0.0470(10) 0.0254(9) 0.0296(9) 0.0052(8)
C55 0.0337(15) 0.0235(13) 0.0214(13) 0.0038(11) 0.0068(11) 0.0055(10)
F55 0.0510(10) 0.0250(8) 0.0327(8) 0.0037(7) 0.0053(7) -0.0049(7)
C56 0.0209(12) 0.0244(13) 0.0180(12) 0.0043(10) 0.0061(10) 0.0081(10)
F56 0.0209(7) 0.0237(7) 0.0261(7) -0.0013(6) 0.0049(6) 0.0014(6)
C61 0.0345(14) 0.0230(13) 0.0171(12) 0.0078(11) 0.0066(11) 0.0026(10)
C62 0.0386(15) 0.0231(13) 0.0226(13) 0.0073(12) 0.0081(11) 0.0022(11)
C63 0.0385(16) 0.0397(17) 0.0243(14) 0.0086(13) 0.0031(12) -0.0053(12)
C64 0.0522(19) 0.0358(16) 0.0246(14) 0.0235(15) -0.0036(13) 0.0029(12)
C65 0.073(2) 0.0230(15) 0.0298(15) 0.0077(15) -0.0015(15) 0.0111(12)
C66 0.0502(18) 0.0264(14) 0.0238(13) -0.0018(13) 0.0004(12) 0.0070(11)

loop_
_atom_type_symbol
_atom_type_description
_atom_type_scat_dispersion_real
_atom_type_scat_dispersion_imag
_atom_type_scat_source
C C 0.0033 0.0016 'International Tables Vol C Tables 4.2.6.8 and 6.1.1.4'
H H 0.0000 0.0000 'International Tables Vol C Tables 4.2.6.8 and 6.1.1.4'
B B 0.0013 0.0007 'International Tables Vol C Tables 4.2.6.8 and 6.1.1.4'
O O 0.0106 0.0060 'International Tables Vol C Tables 4.2.6.8 and 6.1.1.4'
F F 0.0171 0.0103 'International Tables Vol C Tables 4.2.6.8 and 6.1.1.4'
P P 0.1023 0.0942 'International Tables Vol C Tables 4.2.6.8 and 6.1.1.4'

loop_
_geom_angle_atom_site_label_1
_geom_angle_atom_site_label_2
_geom_angle_atom_site_label_3
_geom_angle
C11 P1 C21 93.04(11)
C11 P1 C1 102.95(10)
C21 P1 C1 119.27(11)
C11 P1 C31 118.52(11)
C21 P1 C31 110.09(11)
C1 P1 C31 111.96(11)
O3 B1 C41 104.28(18)
O3 B1 C2 115.66(18)
C41 B1 C2 116.22(19)
O3 B1 C51 100.36(17)
C41 B1 C51 111.78(18)
C2 B1 C51 107.49(18)
C13 O2 C15 115.0(2)
C14 O3 B1 129.64(17)
C14 O4 C16 119.73(18)
C10 C1 C2 122.8(2)
C10 C1 P1 125.01(18)
C2 C1 P1 111.67(15)
C3 C2 C1 114.7(2)
C3 C2 B1 115.0(2)
C1 C2 B1 130.20(19)
C2 C3 C4 128.6(2)
C2 C3 H3 115.7
C4 C3 H3 115.7
C3 C4 C61 111.0(2)
C3 C4 C5 113.4(2)
C61 C4 C5 113.77(19)
C3 C4 H4 106.0
C61 C4 H4 106.0
C5 C4 H4 106.0
C10 C5 C6 107.0(2)
C10 C5 C4 114.44(19)
C6 C5 C4 116.3(2)
C10 C5 H5 106.1
C6 C5 H5 106.1
C4 C5 H5 106.1
C7 C6 C5 110.8(2)
C7 C6 H6A 109.5
C5 C6 H6A 109.5
C7 C6 H6B 109.5
C5 C6 H6B 109.5
H6A C6 H6B 108.1
C8 C7 C6 110.8(2)
C8 C7 H7A 109.5
C6 C7 H7A 109.5
C8 C7 H7B 109.5
C6 C7 H7B 109.5
H7A C7 H7B 108.1
C7 C8 C9 112.2(2)
C7 C8 H8A 109.2
C9 C8 H8A 109.2
C7 C8 H8B 109.2
C9 C8 H8B 109.2
H8A C8 H8B 107.9
C10 C9 C8 112.0(2)
C10 C9 H9A 109.2
C8 C9 H9A 109.2
C10 C9 H9B 109.2
C8 C9 H9B 109.2
H9A C9 H9B 107.9
C1 C10 C9 127.1(2)
C1 C10 C5 122.7(2)
C9 C10 C5 110.11(19)
C14 C11 C12 124.4(2)
C14 C11 P1 123.96(18)
C12 C11 P1 111.28(15)
C22 C12 C11 105.34(18)
C22 C12 C13 109.47(18)
C11 C12 C13 111.89(18)
C22 C12 C27 110.39(18)
C11 C12 C27 110.13(18)
C13 C12 C27 109.56(19)
O1 C13 O2 123.7(2)
O1 C13 C12 125.3(2)
O2 C13 C12 111.09(19)
O3 C14 O4 116.70(19)
O3 C14 C11 126.9(2)
O4 C14 C11 116.2(2)
O2 C15 H15A 109.5
O2 C15 H15B 109.5
H15A C15 H15B 109.5
O2 C15 H15C 109.5
H15A C15 H15C 109.5
H15B C15 H15C 109.5
O4 C16 H16A 109.5
O4 C16 H16B 109.5
H16A C16 H16B 109.5
O4 C16 H16C 109.5
H16A C16 H16C 109.5
H16B C16 H16C 109.5
C22 C21 C26 120.6(2)
C22 C21 P1 109.75(16)
C26 C21 P1 129.58(19)
C23 C22 C21 120.6(2)
C23 C22 C12 122.7(2)
C21 C22 C12 116.6(2)
C22 C23 C24 120.1(2)
C22 C23 H23 120.0
C24 C23 H23 120.0
C25 C24 C23 118.4(2)
C25 C24 C28 120.6(2)
C23 C24 C28 121.0(2)
C24 C25 C26 123.3(2)
C24 C25 H25 118.3
C26 C25 H25 118.3
C25 C26 C21 116.9(2)
C25 C26 C29 120.0(2)
C21 C26 C29 123.1(2)
C12 C27 H27A 109.5
C12 C27 H27B 109.5
H27A C27 H27B 109.5
C12 C27 H27C 109.5
H27A C27 H27C 109.5
H27B C27 H27C 109.5
C24 C28 H28A 109.5
C24 C28 H28B 109.5
H28A C28 H28B 109.5
C24 C28 H28C 109.5
H28A C28 H28C 109.5
H28B C28 H28C 109.5
C26 C29 H29A 109.5
C26 C29 H29B 109.5
H29A C29 H29B 109.5
C26 C29 H29C 109.5
H29A C29 H29C 109.5
H29B C29 H29C 109.5
C32 C31 C36 119.3(2)
C32 C31 P1 121.94(18)
C36 C31 P1 118.65(17)
C33 C32 C31 118.7(2)
C33 C32 C37 115.6(2)
C31 C32 C37 125.7(2)
C32 C33 C34 123.0(2)
C32 C33 H33 118.5
C34 C33 H33 118.5
C35 C34 C33 117.4(2)
C35 C34 C38 121.6(2)
C33 C34 C38 121.0(2)
C34 C35 C36 122.8(2)
C34 C35 H35 118.6
C36 C35 H35 118.6
C35 C36 C31 118.7(2)
C35 C36 C39 116.9(2)
C31 C36 C39 124.3(2)
C32 C37 H37A 109.5
C32 C37 H37B 109.5
H37A C37 H37B 109.5
C32 C37 H37C 109.5
H37A C37 H37C 109.5
H37B C37 H37C 109.5
C34 C38 H38A 109.5
C34 C38 H38B 109.5
H38A C38 H38B 109.5
C34 C38 H38C 109.5
H38A C38 H38C 109.5
H38B C38 H38C 109.5
C36 C39 H39A 109.5
C36 C39 H39B 109.5
H39A C39 H39B 109.5
C36 C39 H39C 109.5
H39A C39 H39C 109.5
H39B C39 H39C 109.5
C46 C41 C42 112.7(2)
C46 C41 B1 125.8(2)
C42 C41 B1 121.5(2)
F42 C42 C43 115.5(2)
F42 C42 C41 119.8(2)
C43 C42 C41 124.7(2)
F43 C43 C44 119.4(2)
F43 C43 C42 120.9(2)
C44 C43 C42 119.8(2)
F44 C44 C45 120.7(2)
F44 C44 C43 120.7(2)
C45 C44 C43 118.7(2)
F45 C45 C44 120.1(2)
F45 C45 C46 120.0(2)
C44 C45 C46 119.9(2)
F46 C46 C45 113.8(2)
F46 C46 C41 121.9(2)
C45 C46 C41 124.3(2)
C52 C51 C56 112.6(2)
C52 C51 B1 129.4(2)
C56 C51 B1 118.0(2)
F52 C52 C51 121.1(2)
F52 C52 C53 115.5(2)
C51 C52 C53 123.4(2)
F53 C53 C54 119.8(2)
F53 C53 C52 119.3(3)
C54 C53 C52 120.9(2)
F54 C54 C53 121.1(2)
F54 C54 C55 120.4(3)
C53 C54 C55 118.5(2)
F55 C55 C56 121.0(2)
F55 C55 C54 120.1(2)
C56 C55 C54 118.9(2)
F56 C56 C55 115.0(2)
F56 C56 C51 119.4(2)
C55 C56 C51 125.6(2)
C66 C61 C62 118.4(2)
C66 C61 C4 119.1(2)
C62 C61 C4 122.4(2)
C63 C62 C61 120.7(2)
C63 C62 H62 119.7
C61 C62 H62 119.7
C64 C63 C62 120.1(3)
C64 C63 H63 120.0
C62 C63 H63 120.0
C65 C64 C63 119.4(3)
C65 C64 H64 120.3
C63 C64 H64 120.3
C64 C65 C66 120.8(3)
C64 C65 H65 119.6
C66 C65 H65 119.6
C65 C66 C61 120.7(3)
C65 C66 H66 119.7
C61 C66 H66 119.7

loop_
_geom_bond_atom_site_label_1
_geom_bond_atom_site_label_2
_geom_bond_distance
P1 C11 1.747(2)
P1 C21 1.804(2)
P1 C1 1.812(2)
P1 C31 1.825(2)
B1 O3 1.534(3)
B1 C41 1.656(3)
B1 C2 1.660(3)
B1 C51 1.667(3)
O1 C13 1.197(3)
O2 C13 1.339(3)
O2 C15 1.444(3)
O3 C14 1.297(3)
O4 C14 1.345(3)
O4 C16 1.442(3)
C1 C10 1.352(3)
C1 C2 1.521(3)
C2 C3 1.341(3)
C3 C4 1.502(3)
C3 H3 0.95
C4 C61 1.525(3)
C4 C5 1.547(3)
C4 H4 1.0
C5 C10 1.519(3)
C5 C6 1.529(3)
C5 H5 1.0
C6 C7 1.529(4)
C6 H6A 0.99
C6 H6B 0.99
C7 C8 1.511(4)
C7 H7A 0.99
C7 H7B 0.99
C8 C9 1.530(3)
C8 H8A 0.99
C8 H8B 0.99
C9 C10 1.508(3)
C9 H9A 0.99
C9 H9B 0.99
C11 C14 1.348(3)
C11 C12 1.527(3)
C12 C22 1.523(3)
C12 C13 1.535(3)
C12 C27 1.538(3)
C15 H15A 0.98
C15 H15B 0.98
C15 H15C 0.98
C16 H16A 0.98
C16 H16B 0.98
C16 H16C 0.98
C21 C22 1.392(3)
C21 C26 1.412(3)
C22 C23 1.388(3)
C23 C24 1.395(3)
C23 H23 0.95
C24 C25 1.389(4)
C24 C28 1.507(3)
C25 C26 1.394(4)
C25 H25 0.95
C26 C29 1.501(4)
C27 H27A 0.98
C27 H27B 0.98
C27 H27C 0.98
C28 H28A 0.98
C28 H28B 0.98
C28 H28C 0.98
C29 H29A 0.98
C29 H29B 0.98
C29 H29C 0.98
C31 C32 1.417(3)
C31 C36 1.419(3)
C32 C33 1.386(3)
C32 C37 1.514(3)
C33 C34 1.389(4)
C33 H33 0.95
C34 C35 1.384(4)
C34 C38 1.506(4)
C35 C36 1.391(3)
C35 H35 0.95
C36 C39 1.506(3)
C37 H37A 0.98
C37 H37B 0.98
C37 H37C 0.98
C38 H38A 0.98
C38 H38B 0.98
C38 H38C 0.98
C39 H39A 0.98
C39 H39B 0.98
C39 H39C 0.98
C41 C46 1.391(3)
C41 C42 1.392(3)
C42 F42 1.353(3)
C42 C43 1.376(4)
C43 F43 1.349(3)
C43 C44 1.371(4)
C44 F44 1.345(3)
C44 C45 1.369(4)
C45 F45 1.341(3)
C45 C46 1.383(3)
C46 F46 1.353(3)
C51 C52 1.387(3)
C51 C56 1.393(3)
C52 F52 1.353(3)
C52 C53 1.391(4)
C53 F53 1.351(3)
C53 C54 1.360(4)
C54 F54 1.341(3)
C54 C55 1.376(4)
C55 F55 1.342(3)
C55 C56 1.375(3)
C56 F56 1.359(3)
C61 C66 1.385(4)
C61 C62 1.394(4)
C62 C63 1.390(4)
C62 H62 0.95
C63 C64 1.381(4)
C63 H63 0.95
C64 C65 1.379(4)
C64 H64 0.95
C65 C66 1.381(4)
C65 H65 0.95
C66 H66 0.95

loop_
_geom_hbond_atom_site_label_D
_geom_hbond_atom_site_label_H
_geom_hbond_atom_site_label_A
_geom_hbond_site_symmetry_A
_geom_hbond_distance_DH
_geom_hbond_distance_HA
_geom_hbond_distance_DA
_geom_hbond_angle_DHA
C15 H15C O1 3_566 0.98 2.54 3.381(3) 143.4

loop_
_geom_torsion_atom_site_label_1
_geom_torsion_atom_site_label_2
_geom_torsion_atom_site_label_3
_geom_torsion_atom_site_label_4
_geom_torsion
C41 B1 O3 C14 -134.4(2)
C2 B1 O3 C14 -5.5(3)
C51 B1 O3 C14 109.8(2)
C11 P1 C1 C10 -114.0(2)
C21 P1 C1 C10 -13.0(3)
C31 P1 C1 C10 117.6(2)
C11 P1 C1 C2 57.59(18)
C21 P1 C1 C2 158.62(15)
C31 P1 C1 C2 -70.79(18)
C10 C1 C2 C3 0.6(3)
P1 C1 C2 C3 -171.22(18)
C10 C1 C2 B1 178.7(2)
P1 C1 C2 B1 6.9(3)
O3 B1 C2 C3 133.2(2)
C41 B1 C2 C3 -104.0(2)
C51 B1 C2 C3 22.1(3)
O3 B1 C2 C1 -44.9(3)
C41 B1 C2 C1 77.9(3)
C51 B1 C2 C1 -156.0(2)
C1 C2 C3 C4 5.8(4)
B1 C2 C3 C4 -172.6(2)
C2 C3 C4 C61 -146.5(3)
C2 C3 C4 C5 -17.0(4)
C3 C4 C5 C10 20.7(3)
C61 C4 C5 C10 148.8(2)
C3 C4 C5 C6 -105.0(3)
C61 C4 C5 C6 23.2(3)
C10 C5 C6 C7 62.7(3)
C4 C5 C6 C7 -168.0(2)
C5 C6 C7 C8 -57.4(3)
C6 C7 C8 C9 50.6(3)
C7 C8 C9 C10 -51.4(3)
C2 C1 C10 C9 -179.0(2)
P1 C1 C10 C9 -8.3(4)
C2 C1 C10 C5 6.0(4)
P1 C1 C10 C5 176.72(18)
C8 C9 C10 C1 -117.8(3)
C8 C9 C10 C5 57.7(3)
C6 C5 C10 C1 113.3(3)
C4 C5 C10 C1 -17.1(3)
C6 C5 C10 C9 -62.5(3)
C4 C5 C10 C9 167.2(2)
C21 P1 C11 C14 168.3(2)
C1 P1 C11 C14 -70.7(2)
C31 P1 C11 C14 53.4(2)
C21 P1 C11 C12 -18.64(17)
C1 P1 C11 C12 102.33(16)
C31 P1 C11 C12 -133.50(16)
C14 C11 C12 C22 -166.8(2)
P1 C11 C12 C22 20.2(2)
C14 C11 C12 C13 -48.0(3)
P1 C11 C12 C13 139.02(16)
C14 C11 C12 C27 74.1(3)
P1 C11 C12 C27 -98.88(18)
C15 O2 C13 O1 -1.2(3)
C15 O2 C13 C12 179.42(18)
C22 C12 C13 O1 -124.2(2)
C11 C12 C13 O1 119.4(2)
C27 C12 C13 O1 -3.0(3)
C22 C12 C13 O2 55.2(2)
C11 C12 C13 O2 -61.2(2)
C27 C12 C13 O2 176.38(18)
B1 O3 C14 O4 -138.8(2)
B1 O3 C14 C11 47.1(4)
C16 O4 C14 O3 7.3(3)
C16 O4 C14 C11 -178.0(2)
C12 C11 C14 O3 -170.2(2)
P1 C11 C14 O3 1.9(3)
C12 C11 C14 O4 15.7(3)
P1 C11 C14 O4 -172.18(16)
C11 P1 C21 C22 11.23(18)
C1 P1 C21 C22 -95.46(18)
C31 P1 C21 C22 133.13(16)
C11 P1 C21 C26 -165.6(2)
C1 P1 C21 C26 87.7(2)
C31 P1 C21 C26 -43.7(2)
C26 C21 C22 C23 -3.8(3)
P1 C21 C22 C23 179.05(18)
C26 C21 C22 C12 176.5(2)
P1 C21 C22 C12 -0.6(2)
C11 C12 C22 C23 168.0(2)
C13 C12 C22 C23 47.6(3)
C27 C12 C22 C23 -73.1(3)
C11 C12 C22 C21 -12.3(3)
C13 C12 C22 C21 -132.7(2)
C27 C12 C22 C21 106.6(2)
C21 C22 C23 C24 0.9(3)
C12 C22 C23 C24 -179.4(2)
C22 C23 C24 C25 1.9(4)
C22 C23 C24 C28 -179.7(2)
C23 C24 C25 C26 -1.9(4)
C28 C24 C25 C26 179.7(2)
C24 C25 C26 C21 -0.9(4)
C24 C25 C26 C29 179.2(2)
C22 C21 C26 C25 3.7(3)
P1 C21 C26 C25 -179.78(19)
C22 C21 C26 C29 -176.4(2)
P1 C21 C26 C29 0.1(4)
C11 P1 C31 C32 -146.35(18)
C21 P1 C31 C32 108.4(2)
C1 P1 C31 C32 -26.7(2)
C11 P1 C31 C36 38.0(2)
C21 P1 C31 C36 -67.2(2)
C1 P1 C31 C36 157.63(17)
C36 C31 C32 C33 -1.7(3)
P1 C31 C32 C33 -177.35(18)
C36 C31 C32 C37 177.0(2)
P1 C31 C32 C37 1.4(3)
C31 C32 C33 C34 0.1(4)
C37 C32 C33 C34 -178.7(2)
C32 C33 C34 C35 0.8(4)
C32 C33 C34 C38 -178.6(2)
C33 C34 C35 C36 -0.2(4)
C38 C34 C35 C36 179.2(2)
C34 C35 C36 C31 -1.4(3)
C34 C35 C36 C39 178.7(2)
C32 C31 C36 C35 2.3(3)
P1 C31 C36 C35 178.09(17)
C32 C31 C36 C39 -177.8(2)
P1 C31 C36 C39 -2.0(3)
O3 B1 C41 C46 -7.3(3)
C2 B1 C41 C46 -135.9(2)
C51 B1 C41 C46 100.2(3)
O3 B1 C41 C42 174.2(2)
C2 B1 C41 C42 45.7(3)
C51 B1 C41 C42 -78.2(3)
C46 C41 C42 F42 -177.9(2)
B1 C41 C42 F42 0.8(4)
C46 C41 C42 C43 0.6(4)
B1 C41 C42 C43 179.2(2)
F42 C42 C43 F43 -2.4(4)
C41 C42 C43 F43 179.1(2)
F42 C42 C43 C44 177.9(2)
C41 C42 C43 C44 -0.6(4)
F43 C43 C44 F44 -0.1(4)
C42 C43 C44 F44 179.6(2)
F43 C43 C44 C45 -179.7(2)
C42 C43 C44 C45 -0.1(4)
F44 C44 C45 F45 -0.6(3)
C43 C44 C45 F45 179.0(2)
F44 C44 C45 C46 -178.9(2)
C43 C44 C45 C46 0.7(4)
F45 C45 C46 F46 2.0(3)
C44 C45 C46 F46 -179.7(2)
F45 C45 C46 C41 -179.1(2)
C44 C45 C46 C41 -0.7(4)
C42 C41 C46 F46 179.0(2)
B1 C41 C46 F46 0.4(3)
C42 C41 C46 C45 0.1(3)
B1 C41 C46 C45 -178.5(2)
O3 B1 C51 C52 122.5(2)
C41 B1 C51 C52 12.4(3)
C2 B1 C51 C52 -116.2(2)
O3 B1 C51 C56 -54.1(2)
C41 B1 C51 C56 -164.14(19)
C2 B1 C51 C56 67.2(2)
C56 C51 C52 F52 -177.5(2)
B1 C51 C52 F52 5.7(4)
C56 C51 C52 C53 2.4(3)
B1 C51 C52 C53 -174.3(2)
F52 C52 C53 F53 0.1(3)
C51 C52 C53 F53 -179.9(2)
F52 C52 C53 C54 -179.5(2)
C51 C52 C53 C54 0.6(4)
F53 C53 C54 F54 -2.0(4)
C52 C53 C54 F54 177.6(2)
F53 C53 C54 C55 177.8(2)
C52 C53 C54 C55 -2.6(4)
F54 C54 C55 F55 1.2(4)
C53 C54 C55 F55 -178.6(2)
F54 C54 C55 C56 -178.7(2)
C53 C54 C55 C56 1.5(4)
F55 C55 C56 F56 2.0(3)
C54 C55 C56 F56 -178.2(2)
F55 C55 C56 C51 -178.1(2)
C54 C55 C56 C51 1.8(4)
C52 C51 C56 F56 176.35(19)
B1 C51 C56 F56 -6.5(3)
C52 C51 C56 C55 -3.6(3)
B1 C51 C56 C55 173.5(2)
C3 C4 C61 C66 -153.3(2)
C5 C4 C61 C66 77.4(3)
C3 C4 C61 C62 25.0(3)
C5 C4 C61 C62 -104.4(3)
C66 C61 C62 C63 1.4(4)
C4 C61 C62 C63 -176.9(2)
C61 C62 C63 C64 -1.1(4)
C62 C63 C64 C65 -0.1(4)
C63 C64 C65 C66 0.8(4)
C64 C65 C66 C61 -0.5(4)
C62 C61 C66 C65 -0.6(4)
C4 C61 C66 C65 177.7(2)

loop_
_platon_squeeze_void_nr
_platon_squeeze_void_average_x
_platon_squeeze_void_average_y
_platon_squeeze_void_average_z
_platon_squeeze_void_volume
_platon_squeeze_void_count_electrons
1 0.000 0.500 1.000 212.7 16.8
2 0.500 0.000 0.500 212.6 16.8
